data_4063239
loop_
_publ_author_name
'Celedonio M. Alvarez'
'M. Angeles Alvarez'
'M. Esther Garc\'ia'
'Alberto Ramos'
'Miguel A. Ruiz'
'Claudia Graiff'
'Antonio Tiripicchio'

_publ_section_title
;
 Reactivity of the Unsaturated Hydride
 [Mo2(5\h-C5H5)2(\m-H)(\m-PCy2)(CO)2] toward 17- and 16-Electron Metal
 Carbonyl Fragments: Rational Synthesis of Electron-Deficient
 Heterometallic Clusters
;
_journal_name_full Organometallics
_journal_page_first 321
_journal_page_last 331
_journal_paper_doi 10.1021/om060826v
_journal_volume 26
_journal_year 2007
_chemical_formula_sum 'C23 H27 Fe Mo O6 P'
_chemical_formula_weight 582.21
_chemical_name_systematic
;
 ?
;
_space_group_IT_number 14
_symmetry_cell_setting monoclinic
_symmetry_space_group_name_Hall '-P 2ybc'
_symmetry_space_group_name_H-M 'P 1 21/c 1'
_atom_sites_solution_hydrogens geom
_atom_sites_solution_primary direct
_atom_sites_solution_secondary difmap
_audit_creation_method SHELXL-97
_cell_angle_alpha 90.00
_cell_angle_beta 107.51(5)
_cell_angle_gamma 90.00
_cell_formula_units_Z 8
_cell_length_a 18.725(5)
_cell_length_b 16.262(5)
_cell_length_c 17.103(5)
_cell_measurement_reflns_used 24
_cell_measurement_temperature 293(2)
_cell_measurement_theta_max 19
_cell_measurement_theta_min 11
_cell_volume 4967(2)
_computing_structure_refinement 'SHELXL-97 (Sheldrick, 1997)'
_diffrn_ambient_temperature 293(2)
_diffrn_measured_fraction_theta_full 0.999
_diffrn_measured_fraction_theta_max 0.999
_diffrn_measurement_device_type 'Philips PW 1100'
_diffrn_measurement_method 'teta 2 teta scan'
_diffrn_radiation_monochromator graphite
_diffrn_radiation_source 'fine-focus sealed tube'
_diffrn_radiation_type MoK\a
_diffrn_radiation_wavelength 0.71073
_diffrn_reflns_av_R_equivalents 0.0258
_diffrn_reflns_av_sigmaI/netI 0.0635
_diffrn_reflns_limit_h_max 26
_diffrn_reflns_limit_h_min 0
_diffrn_reflns_limit_k_max 22
_diffrn_reflns_limit_k_min 0
_diffrn_reflns_limit_l_max 22
_diffrn_reflns_limit_l_min -24
_diffrn_reflns_number 14865
_diffrn_reflns_theta_full 30.00
_diffrn_reflns_theta_max 30.00
_diffrn_reflns_theta_min 3.04
_diffrn_standards_decay_% 'no decay'
_diffrn_standards_interval_count 100
_diffrn_standards_number 1
_exptl_absorpt_coefficient_mu 1.188
_exptl_absorpt_correction_T_max 1.000
_exptl_absorpt_correction_T_min 0.821
_exptl_absorpt_correction_type empirical
_exptl_absorpt_process_details '(Walker et al., 1983)'
_exptl_crystal_colour orange
_exptl_crystal_density_diffrn 1.557
_exptl_crystal_density_method 'not measured'
_exptl_crystal_description prism
_exptl_crystal_F_000 2368
_exptl_crystal_size_max 0.13
_exptl_crystal_size_mid 0.11
_exptl_crystal_size_min 0.10
_refine_diff_density_max 0.665
_refine_diff_density_min -0.859
_refine_diff_density_rms 0.074
_refine_ls_extinction_method none
_refine_ls_goodness_of_fit_ref 0.808
_refine_ls_hydrogen_treatment constr
_refine_ls_matrix_type full
_refine_ls_number_parameters 577
_refine_ls_number_reflns 14468
_refine_ls_number_restraints 126
_refine_ls_restrained_S_all 0.827
_refine_ls_R_factor_all 0.0790
_refine_ls_R_factor_gt 0.0356
_refine_ls_shift/su_max 0.001
_refine_ls_shift/su_mean 0.000
_refine_ls_structure_factor_coef Fsqd
_refine_ls_weighting_details 'calc w=1/[\s^2^(Fo^2^)+(0.0468P)^2^+0.0000P] where P=(Fo^2^+2Fc^2^)/3'
_refine_ls_weighting_scheme calc
_refine_ls_wR_factor_gt 0.0780
_refine_ls_wR_factor_ref 0.0898
_reflns_number_gt 8385
_reflns_number_total 14468
_reflns_threshold_expression >2sigma(I)
_cod_original_sg_symbol_H-M P21/c
_cod_database_code 4063239

loop_
_symmetry_equiv_pos_as_xyz
'x, y, z'
'-x, y+1/2, -z+1/2'
'-x, -y, -z'
'x, -y-1/2, z-1/2'

loop_
_atom_site_label
_atom_site_type_symbol
_atom_site_fract_x
_atom_site_fract_y
_atom_site_fract_z
_atom_site_U_iso_or_equiv
_atom_site_adp_type
_atom_site_occupancy
_atom_site_symmetry_multiplicity
_atom_site_calc_flag
_atom_site_refinement_flags
Mo1A Mo 0.877439(14) -0.227855(17) 0.319261(16) 0.04514(7) Uani 1 1 d U
Fe1A Fe 0.95999(2) -0.30481(2) 0.21746(2) 0.03540(9) Uani 1 1 d .
P1A P 1.00875(4) -0.26083(4) 0.34967(4) 0.03200(15) Uani 1 1 d .
O1A O 0.97958(14) -0.13650(14) 0.16359(13) 0.0661(7) Uani 1 1 d .
O2A O 0.81985(15) -0.32799(16) 0.08268(15) 0.0872(9) Uani 1 1 d .
O3A O 1.08152(17) -0.36417(19) 0.15669(18) 0.0975(10) Uani 1 1 d .
O4A O 0.93759(13) -0.46744(13) 0.28308(14) 0.0655(7) Uani 1 1 d .
O5A O 0.77936(14) -0.38582(19) 0.27393(18) 0.0923(9) Uani 1 1 d .
O6A O 0.89688(13) -0.30838(18) 0.48845(15) 0.0774(8) Uani 1 1 d .
C1A C 0.97082(17) -0.2010(2) 0.18539(17) 0.0467(7) Uani 1 1 d .
C2A C 0.87457(18) -0.31782(19) 0.13425(19) 0.0543(8) Uani 1 1 d .
C3A C 1.0350(2) -0.3412(2) 0.18172(19) 0.0561(8) Uani 1 1 d .
C4A C 0.94569(16) -0.40344(18) 0.25950(16) 0.0432(7) Uani 1 1 d .
C5A C 0.81788(17) -0.3274(2) 0.2894(2) 0.0576(9) Uani 1 1 d .
C6A C 0.89145(16) -0.2780(2) 0.42568(19) 0.0494(8) Uani 1 1 d .
C7A C 0.8860(3) -0.0854(2) 0.2938(3) 0.0877(13) Uani 1 1 d U
H7A H 0.9314 -0.0612 0.2952 0.105 Uiso 1 1 calc R
C8A C 0.8341(3) -0.1156(3) 0.2270(3) 0.0918(14) Uani 1 1 d U
H8A H 0.8382 -0.1150 0.1741 0.110 Uiso 1 1 calc R
C9A C 0.7752(3) -0.1470(3) 0.2475(5) 0.126(2) Uani 1 1 d U
H9A H 0.7335 -0.1725 0.2122 0.151 Uiso 1 1 calc R
C10A C 0.7882(4) -0.1346(4) 0.3285(5) 0.129(2) Uani 1 1 d U
H10A H 0.7555 -0.1485 0.3580 0.155 Uiso 1 1 calc R
C11A C 0.8582(4) -0.0976(3) 0.3614(4) 0.130(2) Uani 1 1 d U
H11A H 0.8815 -0.0839 0.4159 0.156 Uiso 1 1 calc R
C12A C 1.05274(14) -0.34487(16) 0.42205(15) 0.0337(6) Uani 1 1 d .
H12A H 1.0119 -0.3835 0.4194 0.040 Uiso 1 1 calc R
C13A C 1.08309(16) -0.32036(17) 0.51327(15) 0.0399(6) Uani 1 1 d .
H13A H 1.1278 -0.2871 0.5219 0.048 Uiso 1 1 calc R
H13B H 1.0459 -0.2878 0.5285 0.048 Uiso 1 1 calc R
C14A C 1.10158(17) -0.39740(18) 0.56700(17) 0.0494(8) Uani 1 1 d .
H14A H 1.0561 -0.4285 0.5610 0.059 Uiso 1 1 calc R
H14B H 1.1216 -0.3812 0.6240 0.059 Uiso 1 1 calc R
C15A C 1.15845(19) -0.4517(2) 0.54357(18) 0.0569(9) Uani 1 1 d .
H15A H 1.2061 -0.4232 0.5564 0.068 Uiso 1 1 calc R
H15B H 1.1659 -0.5019 0.5756 0.068 Uiso 1 1 calc R
C16A C 1.13223(18) -0.47299(18) 0.45275(18) 0.0522(8) Uani 1 1 d .
H16A H 1.0887 -0.5085 0.4416 0.063 Uiso 1 1 calc R
H16B H 1.1715 -0.5029 0.4388 0.063 Uiso 1 1 calc R
C17A C 1.11229(15) -0.39621(17) 0.39921(16) 0.0415(7) Uani 1 1 d .
H17A H 1.0935 -0.4123 0.3420 0.050 Uiso 1 1 calc R
H17B H 1.1569 -0.3632 0.4061 0.050 Uiso 1 1 calc R
C18A C 1.07578(16) -0.17328(17) 0.36454(16) 0.0427(7) Uani 1 1 d U
H18A H 1.0516 -0.1343 0.3209 0.051 Uiso 1 1 calc R
C19A C 1.15156(17) -0.1921(2) 0.3512(2) 0.0605(9) Uani 1 1 d U
H19A H 1.1812 -0.2262 0.3958 0.073 Uiso 1 1 calc R
H19B H 1.1436 -0.2225 0.3005 0.073 Uiso 1 1 calc R
C20A C 1.1940(2) -0.1126(2) 0.3475(3) 0.0715(11) Uani 1 1 d U
H20A H 1.2424 -0.1259 0.3409 0.086 Uiso 1 1 calc R
H20B H 1.1661 -0.0806 0.3003 0.086 Uiso 1 1 calc R
C21A C 1.2051(2) -0.0628(2) 0.4231(3) 0.0867(13) Uani 1 1 d U
H21A H 1.2284 -0.0110 0.4167 0.104 Uiso 1 1 calc R
H21B H 1.2389 -0.0918 0.4690 0.104 Uiso 1 1 calc R
C22A C 1.1331(3) -0.0458(2) 0.4418(2) 0.0858(14) Uani 1 1 d U
H22A H 1.1029 -0.0086 0.4008 0.103 Uiso 1 1 calc R
H22B H 1.1443 -0.0186 0.4946 0.103 Uiso 1 1 calc R
C23A C 1.0874(2) -0.1248(2) 0.44366(19) 0.0689(11) Uani 1 1 d U
H23A H 1.1138 -0.1585 0.4901 0.083 Uiso 1 1 calc R
H23B H 1.0392 -0.1100 0.4499 0.083 Uiso 1 1 calc R
Mo1B Mo 0.614841(12) 0.230806(15) 0.243692(13) 0.03352(6) Uani 1 1 d .
Fe1B Fe 0.60649(2) 0.05543(2) 0.20285(2) 0.03649(10) Uani 1 1 d .
P1B P 0.51347(4) 0.13405(4) 0.22503(4) 0.02950(14) Uani 1 1 d .
O1B O 0.65910(14) 0.01231(17) 0.37810(15) 0.0770(8) Uani 1 1 d .
O2B O 0.76214(13) 0.07394(18) 0.19970(18) 0.0877(9) Uani 1 1 d .
O3B O 0.55875(17) -0.11497(15) 0.16480(19) 0.0937(9) Uani 1 1 d .
O4B O 0.55205(14) 0.09796(15) 0.02737(14) 0.0688(7) Uani 1 1 d .
O5B O 0.64533(17) 0.26060(19) 0.07760(16) 0.0938(10) Uani 1 1 d .
O6B O 0.48549(13) 0.34834(14) 0.15349(16) 0.0742(7) Uani 1 1 d .
C1B C 0.63831(17) 0.03142(19) 0.3108(2) 0.0500(8) Uani 1 1 d .
C2B C 0.70198(17) 0.0664(2) 0.2012(2) 0.0536(8) Uani 1 1 d .
C3B C 0.57632(18) -0.0483(2) 0.1796(2) 0.0557(8) Uani 1 1 d .
C4B C 0.57234(16) 0.08439(19) 0.09587(19) 0.0464(7) Uani 1 1 d .
C5B C 0.63312(18) 0.2452(2) 0.13841(18) 0.0518(8) Uani 1 1 d .
C6B C 0.53286(17) 0.30273(18) 0.18776(19) 0.0460(7) Uani 1 1 d .
C7B C 0.6621(2) 0.2305(3) 0.38937(18) 0.0646(10) Uani 1 1 d .
H7B H 0.6403 0.1989 0.4213 0.077 Uiso 1 1 calc R
C8B C 0.72177(18) 0.2068(2) 0.36127(19) 0.0590(9) Uani 1 1 d .
H8B H 0.7467 0.1566 0.3713 0.071 Uiso 1 1 calc R
C9B C 0.73737(17) 0.2718(2) 0.3152(2) 0.0601(9) Uani 1 1 d .
H9B H 0.7746 0.2722 0.2894 0.072 Uiso 1 1 calc R
C10B C 0.68755(19) 0.3362(2) 0.3145(2) 0.0601(9) Uani 1 1 d .
H10B H 0.6855 0.3866 0.2883 0.072 Uiso 1 1 calc R
C11B C 0.6410(2) 0.3103(2) 0.3610(2) 0.0641(10) Uani 1 1 d .
H11B H 0.6028 0.3410 0.3711 0.077 Uiso 1 1 calc R
C12B C 0.42908(14) 0.14211(16) 0.13349(16) 0.0341(6) Uani 1 1 d .
H12B H 0.4470 0.1696 0.0920 0.041 Uiso 1 1 calc R
C13B C 0.39493(15) 0.06075(18) 0.09285(18) 0.0475(7) Uani 1 1 d .
H13C H 0.4343 0.0251 0.0865 0.057 Uiso 1 1 calc R
H13D H 0.3700 0.0328 0.1274 0.057 Uiso 1 1 calc R
C14B C 0.33833(17) 0.0783(2) 0.0084(2) 0.0643(10) Uani 1 1 d .
H14C H 0.3644 0.1018 -0.0275 0.077 Uiso 1 1 calc R
H14D H 0.3155 0.0271 -0.0159 0.077 Uiso 1 1 calc R
C15B C 0.27828(18) 0.1368(2) 0.0155(2) 0.0659(10) Uani 1 1 d .
H15C H 0.2479 0.1099 0.0450 0.079 Uiso 1 1 calc R
H15D H 0.2460 0.1501 -0.0390 0.079 Uiso 1 1 calc R
C16B C 0.31018(17) 0.2158(2) 0.05966(19) 0.0542(8) Uani 1 1 d .
H16C H 0.2697 0.2493 0.0666 0.065 Uiso 1 1 calc R
H16D H 0.3349 0.2465 0.0266 0.065 Uiso 1 1 calc R
C17B C 0.36616(14) 0.19810(18) 0.14353(17) 0.0417(6) Uani 1 1 d .
H17C H 0.3408 0.1714 0.1784 0.050 Uiso 1 1 calc R
H17D H 0.3873 0.2493 0.1694 0.050 Uiso 1 1 calc R
C18B C 0.48235(15) 0.10724(16) 0.31563(16) 0.0357(6) Uani 1 1 d .
H18B H 0.5277 0.0888 0.3576 0.043 Uiso 1 1 calc R
C19B C 0.42703(17) 0.03563(18) 0.30473(18) 0.0476(7) Uani 1 1 d .
H19C H 0.3795 0.0511 0.2659 0.057 Uiso 1 1 calc R
H19D H 0.4462 -0.0115 0.2827 0.057 Uiso 1 1 calc R
C20B C 0.4151(2) 0.0125(2) 0.3861(2) 0.0660(10) Uani 1 1 d .
H20C H 0.4614 -0.0094 0.4226 0.079 Uiso 1 1 calc R
H20D H 0.3774 -0.0303 0.3769 0.079 Uiso 1 1 calc R
C21B C 0.3903(2) 0.0864(2) 0.4265(2) 0.0737(11) Uani 1 1 d .
H21C H 0.3408 0.1035 0.3936 0.088 Uiso 1 1 calc R
H21D H 0.3873 0.0705 0.4801 0.088 Uiso 1 1 calc R
C22B C 0.4442(2) 0.1579(2) 0.4360(2) 0.0647(10) Uani 1 1 d .
H22C H 0.4923 0.1429 0.4740 0.078 Uiso 1 1 calc R
H22D H 0.4251 0.2048 0.4586 0.078 Uiso 1 1 calc R
C23B C 0.45464(18) 0.18191(18) 0.35337(18) 0.0482(7) Uani 1 1 d .
H23C H 0.4907 0.2263 0.3613 0.058 Uiso 1 1 calc R
H23D H 0.4074 0.2011 0.3165 0.058 Uiso 1 1 calc R

loop_
_atom_site_aniso_label
_atom_site_aniso_U_11
_atom_site_aniso_U_22
_atom_site_aniso_U_33
_atom_site_aniso_U_23
_atom_site_aniso_U_13
_atom_site_aniso_U_12
Mo1A 0.04345(14) 0.04628(15) 0.05018(16) 0.01558(12) 0.02086(12) 0.01774(12)
Fe1A 0.0415(2) 0.0331(2) 0.02859(19) 0.00064(16) 0.00601(16) 0.00046(17)
P1A 0.0370(4) 0.0305(3) 0.0281(3) -0.0004(3) 0.0091(3) 0.0037(3)
O1A 0.1025(19) 0.0470(14) 0.0479(13) 0.0093(11) 0.0214(13) -0.0180(13)
O2A 0.0779(18) 0.0823(19) 0.0693(17) 0.0112(15) -0.0263(14) -0.0148(15)
O3A 0.102(2) 0.116(2) 0.095(2) 0.0162(18) 0.0613(19) 0.0430(19)
O4A 0.0861(17) 0.0374(12) 0.0614(14) 0.0075(11) 0.0048(13) -0.0117(12)
O5A 0.0577(16) 0.109(2) 0.110(2) -0.0151(19) 0.0249(16) -0.0216(16)
O6A 0.0638(15) 0.120(2) 0.0542(15) 0.0255(15) 0.0260(12) 0.0094(15)
C1A 0.0582(19) 0.0483(18) 0.0302(14) 0.0007(13) 0.0080(13) -0.0054(15)
C2A 0.061(2) 0.0449(19) 0.0462(18) 0.0059(15) -0.0003(16) -0.0032(16)
C3A 0.066(2) 0.059(2) 0.0456(18) 0.0066(16) 0.0208(16) 0.0111(17)
C4A 0.0495(17) 0.0400(17) 0.0328(14) -0.0021(13) 0.0012(13) -0.0007(14)
C5A 0.0369(17) 0.081(3) 0.056(2) 0.0032(18) 0.0152(15) 0.0035(17)
C6A 0.0434(17) 0.064(2) 0.0449(17) 0.0078(16) 0.0197(14) 0.0080(15)
C7A 0.100(3) 0.049(2) 0.124(4) 0.015(2) 0.047(3) 0.023(2)
C8A 0.092(3) 0.078(3) 0.103(3) 0.041(3) 0.025(3) 0.039(3)
C9A 0.067(3) 0.096(4) 0.202(5) 0.066(4) 0.022(4) 0.036(3)
C10A 0.138(4) 0.100(4) 0.198(5) 0.078(4) 0.126(4) 0.086(3)
C11A 0.196(5) 0.081(3) 0.107(4) -0.002(3) 0.038(4) 0.091(4)
C12A 0.0353(14) 0.0331(14) 0.0305(13) -0.0011(11) 0.0065(11) 0.0028(11)
C13A 0.0463(16) 0.0392(16) 0.0315(14) -0.0015(12) 0.0077(12) 0.0028(13)
C14A 0.0591(19) 0.0498(18) 0.0344(15) 0.0073(14) 0.0064(14) 0.0006(15)
C15A 0.064(2) 0.0496(19) 0.0465(18) 0.0085(15) 0.0009(15) 0.0114(16)
C16A 0.0562(19) 0.0390(17) 0.0541(19) -0.0023(14) 0.0055(15) 0.0112(14)
C17A 0.0429(16) 0.0425(16) 0.0371(15) -0.0009(12) 0.0092(12) 0.0079(13)
C18A 0.0559(18) 0.0344(15) 0.0345(14) -0.0028(12) 0.0088(13) -0.0040(13)
C19A 0.0467(18) 0.0470(19) 0.084(2) -0.0046(18) 0.0142(17) -0.0087(15)
C20A 0.058(2) 0.052(2) 0.099(3) 0.004(2) 0.016(2) -0.0118(17)
C21A 0.093(3) 0.061(2) 0.090(3) 0.009(2) 0.003(3) -0.029(2)
C22A 0.155(4) 0.039(2) 0.061(2) -0.0125(17) 0.029(3) -0.025(2)
C23A 0.117(3) 0.0412(18) 0.0442(18) -0.0104(15) 0.0181(19) -0.0193(19)
Mo1B 0.03313(12) 0.03648(13) 0.02987(11) -0.00348(10) 0.00784(9) -0.00763(10)
Fe1B 0.0341(2) 0.0353(2) 0.0423(2) -0.00335(17) 0.01483(17) 0.00368(17)
P1B 0.0301(3) 0.0280(3) 0.0313(3) -0.0027(3) 0.0106(3) -0.0001(3)
O1B 0.0819(18) 0.092(2) 0.0539(15) 0.0180(14) 0.0151(13) 0.0240(15)
O2B 0.0464(14) 0.104(2) 0.124(2) 0.0136(18) 0.0423(15) 0.0052(14)
O3B 0.119(2) 0.0418(15) 0.118(2) -0.0133(15) 0.0313(19) -0.0173(15)
O4B 0.0809(17) 0.0847(18) 0.0421(13) -0.0092(13) 0.0207(12) 0.0063(14)
O5B 0.120(2) 0.118(2) 0.0558(16) -0.0040(16) 0.0456(16) -0.0466(19)
O6B 0.0630(15) 0.0448(14) 0.100(2) 0.0171(13) 0.0017(14) -0.0020(12)
C1B 0.0452(17) 0.0505(19) 0.056(2) 0.0009(16) 0.0171(15) 0.0111(14)
C2B 0.0412(17) 0.057(2) 0.066(2) 0.0074(17) 0.0211(16) 0.0072(15)
C3B 0.059(2) 0.0441(19) 0.067(2) -0.0068(16) 0.0225(17) 0.0010(16)
C4B 0.0485(17) 0.0514(19) 0.0435(17) -0.0095(15) 0.0203(14) 0.0039(14)
C5B 0.0557(19) 0.063(2) 0.0389(16) -0.0023(15) 0.0177(14) -0.0198(16)
C6B 0.0495(17) 0.0300(15) 0.0548(18) 0.0043(14) 0.0101(14) -0.0099(14)
C7B 0.064(2) 0.092(3) 0.0312(16) -0.0049(18) 0.0034(15) -0.023(2)
C8B 0.0500(19) 0.070(2) 0.0450(18) -0.0076(17) -0.0035(15) -0.0066(17)
C9B 0.0396(17) 0.081(3) 0.054(2) -0.0115(19) 0.0050(14) -0.0176(18)
C10B 0.057(2) 0.053(2) 0.059(2) -0.0116(17) -0.0006(17) -0.0200(17)
C11B 0.059(2) 0.076(3) 0.051(2) -0.0281(19) 0.0065(17) -0.007(2)
C12B 0.0300(13) 0.0359(14) 0.0347(14) -0.0042(11) 0.0071(11) -0.0001(11)
C13B 0.0403(16) 0.0451(17) 0.0559(19) -0.0181(15) 0.0127(14) -0.0087(13)
C14B 0.0446(18) 0.083(3) 0.058(2) -0.0317(19) 0.0044(16) -0.0075(18)
C15B 0.0424(18) 0.084(3) 0.061(2) -0.0133(19) -0.0010(16) -0.0015(18)
C16B 0.0384(16) 0.065(2) 0.0559(19) 0.0074(16) 0.0089(14) 0.0051(15)
C17B 0.0344(14) 0.0416(16) 0.0474(16) -0.0006(13) 0.0100(12) 0.0010(12)
C18B 0.0394(15) 0.0354(15) 0.0360(14) 0.0018(11) 0.0171(12) 0.0021(12)
C19B 0.0555(18) 0.0395(17) 0.0543(19) 0.0051(14) 0.0264(15) -0.0043(14)
C20B 0.077(2) 0.064(2) 0.067(2) 0.0186(19) 0.036(2) -0.0074(19)
C21B 0.075(3) 0.098(3) 0.062(2) 0.014(2) 0.043(2) -0.001(2)
C22B 0.081(2) 0.074(2) 0.052(2) -0.0083(18) 0.0402(19) 0.002(2)
C23B 0.0626(19) 0.0418(17) 0.0491(17) -0.0055(14) 0.0305(15) 0.0022(15)

loop_
_atom_type_symbol
_atom_type_description
_atom_type_scat_dispersion_real
_atom_type_scat_dispersion_imag
_atom_type_scat_source
Mo Mo -1.6832 0.6857 'International Tables Vol C Tables 4.2.6.8 and 6.1.1.4'
Fe Fe 0.3463 0.8444 'International Tables Vol C Tables 4.2.6.8 and 6.1.1.4'
P P 0.1023 0.0942 'International Tables Vol C Tables 4.2.6.8 and 6.1.1.4'
O O 0.0106 0.0060 'International Tables Vol C Tables 4.2.6.8 and 6.1.1.4'
C C 0.0033 0.0016 'International Tables Vol C Tables 4.2.6.8 and 6.1.1.4'
H H 0.0000 0.0000 'International Tables Vol C Tables 4.2.6.8 and 6.1.1.4'

loop_
_geom_angle_atom_site_label_1
_geom_angle_atom_site_label_2
_geom_angle_atom_site_label_3
_geom_angle
C6A Mo1A C5A 78.53(14)
C6A Mo1A C11A 94.75(18)
C5A Mo1A C11A 135.8(2)
C6A Mo1A C10A 96.23(19)
C5A Mo1A C10A 101.3(2)
C11A Mo1A C10A 35.4(2)
C6A Mo1A C9A 125.9(2)
C5A Mo1A C9A 90.93(18)
C11A Mo1A C9A 57.8(2)
C10A Mo1A C9A 33.8(2)
C6A Mo1A C7A 125.85(17)
C5A Mo1A C7A 146.13(16)
C11A Mo1A C7A 35.30(18)
C10A Mo1A C7A 57.24(18)
C9A Mo1A C7A 56.31(18)
C6A Mo1A C8A 149.82(15)
C5A Mo1A C8A 114.11(18)
C11A Mo1A C8A 56.61(18)
C10A Mo1A C8A 55.38(18)
C9A Mo1A C8A 33.22(16)
C7A Mo1A C8A 32.97(15)
C6A Mo1A P1A 82.13(10)
C5A Mo1A P1A 109.74(10)
C11A Mo1A P1A 112.5(2)
C10A Mo1A P1A 147.8(2)
C9A Mo1A P1A 148.87(16)
C7A Mo1A P1A 97.78(12)
C8A Mo1A P1A 115.67(13)
C6A Mo1A Fe1A 115.54(9)
C5A Mo1A Fe1A 81.50(10)
C11A Mo1A Fe1A 137.6(2)
C10A Mo1A Fe1A 147.86(18)
C9A Mo1A Fe1A 115.0(2)
C7A Mo1A Fe1A 103.33(12)
C8A Mo1A Fe1A 93.93(12)
P1A Mo1A Fe1A 49.39(3)
C3A Fe1A C2A 106.95(16)
C3A Fe1A C4A 93.86(15)
C2A Fe1A C4A 90.42(13)
C3A Fe1A C1A 91.95(15)
C2A Fe1A C1A 91.37(13)
C4A Fe1A C1A 173.13(13)
C3A Fe1A P1A 108.68(11)
C2A Fe1A P1A 144.37(12)
C4A Fe1A P1A 86.97(9)
C1A Fe1A P1A 87.71(9)
C3A Fe1A Mo1A 161.82(11)
C2A Fe1A Mo1A 91.02(11)
C4A Fe1A Mo1A 88.56(10)
C1A Fe1A Mo1A 84.78(10)
P1A Fe1A Mo1A 53.41(3)
C12A P1A C18A 108.97(13)
C12A P1A Fe1A 113.18(9)
C18A P1A Fe1A 115.25(9)
C12A P1A Mo1A 121.62(9)
C18A P1A Mo1A 117.37(10)
Fe1A P1A Mo1A 77.20(5)
O1A C1A Fe1A 177.3(3)
O2A C2A Fe1A 178.0(3)
O3A C3A Fe1A 178.0(3)
O4A C4A Fe1A 176.7(3)
O5A C5A Mo1A 176.2(3)
O6A C6A Mo1A 177.4(3)
C8A C7A C11A 106.9(5)
C8A C7A Mo1A 74.2(3)
C11A C7A Mo1A 69.6(3)
C7A C8A C9A 110.7(5)
C7A C8A Mo1A 72.8(2)
C9A C8A Mo1A 71.4(3)
C8A C9A C10A 107.6(6)
C8A C9A Mo1A 75.3(2)
C10A C9A Mo1A 71.3(3)
C9A C10A C11A 109.5(5)
C9A C10A Mo1A 74.9(3)
C11A C10A Mo1A 72.4(3)
C10A C11A C7A 105.2(5)
C10A C11A Mo1A 72.2(3)
C7A C11A Mo1A 75.1(2)
C17A C12A C13A 108.8(2)
C17A C12A P1A 116.11(18)
C13A C12A P1A 115.92(18)
C14A C13A C12A 110.1(2)
C13A C14A C15A 111.4(2)
C16A C15A C14A 111.3(2)
C15A C16A C17A 111.8(2)
C16A C17A C12A 110.9(2)
C23A C18A C19A 110.1(3)
C23A C18A P1A 115.3(2)
C19A C18A P1A 116.2(2)
C20A C19A C18A 110.7(3)
C21A C20A C19A 111.2(3)
C20A C21A C22A 112.8(3)
C21A C22A C23A 112.9(3)
C18A C23A C22A 110.1(3)
C5B Mo1B C6B 78.71(14)
C5B Mo1B C10B 99.03(13)
C6B Mo1B C10B 93.78(13)
C5B Mo1B C11B 133.25(14)
C6B Mo1B C11B 91.17(14)
C10B Mo1B C11B 35.60(12)
C5B Mo1B C9B 91.81(13)
C6B Mo1B C9B 126.17(13)
C10B Mo1B C9B 35.06(11)
C11B Mo1B C9B 58.01(13)
C5B Mo1B C7B 148.82(13)
C6B Mo1B C7B 120.53(14)
C10B Mo1B C7B 58.28(13)
C11B Mo1B C7B 34.70(12)
C9B Mo1B C7B 57.18(13)
C5B Mo1B C8B 117.36(13)
C6B Mo1B C8B 147.93(12)
C10B Mo1B C8B 57.82(12)
C11B Mo1B C8B 57.27(13)
C9B Mo1B C8B 34.27(11)
C7B Mo1B C8B 33.93(12)
C5B Mo1B P1B 107.87(10)
C6B Mo1B P1B 81.57(9)
C10B Mo1B P1B 151.10(10)
C11B Mo1B P1B 115.65(10)
C9B Mo1B P1B 149.41(9)
C7B Mo1B P1B 99.62(10)
C8B Mo1B P1B 115.39(9)
C5B Mo1B Fe1B 84.74(10)
C6B Mo1B Fe1B 119.50(9)
C10B Mo1B Fe1B 146.47(9)
C11B Mo1B Fe1B 137.19(11)
C9B Mo1B Fe1B 111.99(9)
C7B Mo1B Fe1B 102.94(10)
C8B Mo1B Fe1B 90.71(9)
P1B Mo1B Fe1B 49.44(2)
C3B Fe1B C2B 109.78(15)
C3B Fe1B C1B 90.48(15)
C2B Fe1B C1B 90.79(15)
C3B Fe1B C4B 91.66(15)
C2B Fe1B C4B 90.50(15)
C1B Fe1B C4B 176.98(13)
C3B Fe1B P1B 111.11(11)
C2B Fe1B P1B 139.10(11)
C1B Fe1B P1B 89.13(10)
C4B Fe1B P1B 88.11(10)
C3B Fe1B Mo1B 164.50(11)
C2B Fe1B Mo1B 85.71(11)
C1B Fe1B Mo1B 89.38(10)
C4B Fe1B Mo1B 87.99(10)
P1B Fe1B Mo1B 53.39(2)
C18B P1B C12B 108.45(12)
C18B P1B Fe1B 116.89(9)
C12B P1B Fe1B 113.34(9)
C18B P1B Mo1B 118.24(9)
C12B P1B Mo1B 119.98(9)
Fe1B P1B Mo1B 77.16(3)
O1B C1B Fe1B 176.6(3)
O2B C2B Fe1B 179.4(4)
O3B C3B Fe1B 178.4(3)
O4B C4B Fe1B 175.8(3)
O5B C5B Mo1B 174.3(3)
O6B C6B Mo1B 177.3(3)
C8B C7B C11B 107.9(3)
C8B C7B Mo1B 74.01(18)
C11B C7B Mo1B 69.99(18)
C7B C8B C9B 108.0(3)
C7B C8B Mo1B 72.06(18)
C9B C8B Mo1B 70.68(17)
C10B C9B C8B 108.6(3)
C10B C9B Mo1B 70.35(17)
C8B C9B Mo1B 75.05(18)
C9B C10B C11B 107.2(3)
C9B C10B Mo1B 74.59(18)
C11B C10B Mo1B 72.87(18)
C10B C11B C7B 108.3(3)
C10B C11B Mo1B 71.53(18)
C7B C11B Mo1B 75.31(19)
C13B C12B C17B 109.3(2)
C13B C12B P1B 116.75(19)
C17B C12B P1B 115.58(18)
C14B C13B C12B 109.8(3)
C15B C14B C13B 111.2(3)
C14B C15B C16B 112.5(3)
C15B C16B C17B 111.4(3)
C16B C17B C12B 109.8(2)
C23B C18B C19B 110.5(2)
C23B C18B P1B 113.20(18)
C19B C18B P1B 116.46(19)
C20B C19B C18B 110.9(3)
C19B C20B C21B 111.6(3)
C22B C21B C20B 111.7(3)
C21B C22B C23B 111.2(3)
C22B C23B C18B 109.8(2)

loop_
_geom_bond_atom_site_label_1
_geom_bond_atom_site_label_2
_geom_bond_distance
Mo1A C6A 1.939(3)
Mo1A C5A 1.945(4)
Mo1A C11A 2.301(4)
Mo1A C10A 2.298(4)
Mo1A C9A 2.342(4)
Mo1A C7A 2.372(4)
Mo1A C8A 2.390(4)
Mo1A P1A 2.4155(10)
Mo1A Fe1A 2.9336(10)
Fe1A C3A 1.793(4)
Fe1A C2A 1.805(3)
Fe1A C4A 1.810(3)
Fe1A C1A 1.805(3)
Fe1A P1A 2.2838(12)
P1A C12A 1.861(3)
P1A C18A 1.864(3)
O1A C1A 1.142(3)
O2A C2A 1.145(3)
O3A C3A 1.143(4)
O4A C4A 1.143(3)
O5A C5A 1.174(4)
O6A C6A 1.158(3)
C7A C8A 1.351(6)
C7A C11A 1.418(7)
C8A C9A 1.353(6)
C9A C10A 1.348(8)
C10A C11A 1.398(8)
C12A C17A 1.535(4)
C12A C13A 1.544(3)
C13A C14A 1.531(4)
C14A C15A 1.526(4)
C15A C16A 1.522(4)
C16A C17A 1.527(4)
C18A C23A 1.524(4)
C18A C19A 1.534(4)
C19A C20A 1.530(4)
C20A C21A 1.486(5)
C21A C22A 1.502(6)
C22A C23A 1.548(5)
Mo1B C5B 1.946(3)
Mo1B C6B 1.938(3)
Mo1B C10B 2.295(3)
Mo1B C11B 2.312(3)
Mo1B C9B 2.349(3)
Mo1B C7B 2.380(3)
Mo1B C8B 2.405(3)
Mo1B P1B 2.4117(9)
Mo1B Fe1B 2.9293(10)
Fe1B C3B 1.786(3)
Fe1B C2B 1.806(3)
Fe1B C1B 1.803(3)
Fe1B C4B 1.810(3)
Fe1B P1B 2.2826(9)
P1B C18B 1.864(3)
P1B C12B 1.865(3)
O1B C1B 1.142(4)
O2B C2B 1.141(3)
O3B C3B 1.139(4)
O4B C4B 1.139(3)
O5B C5B 1.157(3)
O6B C6B 1.170(3)
C7B C8B 1.396(5)
C7B C11B 1.401(5)
C8B C9B 1.401(5)
C9B C10B 1.399(5)
C10B C11B 1.408(5)
C12B C13B 1.541(4)
C12B C17B 1.539(4)
C13B C14B 1.540(4)
C14B C15B 1.505(4)
C15B C16B 1.518(4)
C16B C17B 1.528(4)
C18B C23B 1.537(4)
C18B C19B 1.532(4)
C19B C20B 1.521(4)
C20B C21B 1.527(5)
C21B C22B 1.516(5)
C22B C23B 1.534(4)
